data_7135199
loop_
_publ_author_name
'Vesseur, David'
'Li, Shuo'
'Mallet-Ladeira, Sonia'
'Bourissou, Didier'

_publ_section_title
;
 Ligand exchange of tris(2,4-di-<i>tert</i>-butylphenyl) phosphite: a
 practical and efficient route to organo gold(I) complexes.
;
_journal_issue 94
_journal_name_full 'Chemical communications (Cambridge, England)'
_journal_page_first 18717
_journal_page_last 18720
_journal_paper_doi 10.1039/d5cc05744b
_journal_volume 61
_journal_year 2025
_chemical_absolute_configuration ad
_chemical_formula_moiety 'C19 H47 Au B10 F2 N4 P2'
_chemical_formula_sum 'C19 H47 Au B10 F2 N4 P2'
_chemical_formula_weight 736.62
_space_group_IT_number 19
_space_group_name_Hall 'P 2ac 2ab'
_space_group_name_H-M_alt 'P 21 21 21'
_symmetry_cell_setting orthorhombic
_symmetry_Int_Tables_number 19
_symmetry_space_group_name_Hall 'P 2ac 2ab'
_symmetry_space_group_name_H-M 'P 21 21 21'
_atom_sites_solution_hydrogens geom
_atom_sites_solution_primary dual
_atom_sites_solution_secondary difmap
_audit_update_record
;
2025-08-26 deposited with the CCDC.	2025-10-23 downloaded from the CCDC.
;
_cell_angle_alpha 90
_cell_angle_beta 90
_cell_angle_gamma 90
_cell_formula_units_Z 4
_cell_length_a 10.2254(11)
_cell_length_b 16.748(2)
_cell_length_c 18.788(2)
_cell_measurement_reflns_used 9956
_cell_measurement_temperature 193(2)
_cell_measurement_theta_max 30.24
_cell_measurement_theta_min 2.27
_cell_volume 3217.5(6)
_computing_cell_refinement 'Bruker SAINT'
_computing_data_collection 'Bruker APEX2'
_computing_data_reduction 'Bruker SAINT'
_computing_molecular_graphics 'Ortep-3 for Windows (Farrugia, 1997)'
_computing_publication_material 'WinGX publication routines (Farrugia, 1999)'
_computing_structure_refinement 'SHELXL-2018/3 (Sheldrick, 2015)'
_computing_structure_solution 'SHELXT (Sheldrick 2015)'
_diffrn_ambient_temperature 193(2)
_diffrn_measured_fraction_theta_full 0.998
_diffrn_measured_fraction_theta_max 0.997
_diffrn_measurement_device_type 'Bruker Kappa APEX II Quazar'
_diffrn_measurement_method 'phi and omega scans'
_diffrn_radiation_monochromator 'multilayer optics'
_diffrn_radiation_source 'microfocus sealed tube'
_diffrn_radiation_type MoK\a
_diffrn_radiation_wavelength 0.71073
_diffrn_reflns_av_R_equivalents 0.0546
_diffrn_reflns_av_unetI/netI 0.0266
_diffrn_reflns_Laue_measured_fraction_full 0.998
_diffrn_reflns_Laue_measured_fraction_max 0.997
_diffrn_reflns_limit_h_max 15
_diffrn_reflns_limit_h_min -15
_diffrn_reflns_limit_k_max 25
_diffrn_reflns_limit_k_min -25
_diffrn_reflns_limit_l_max 28
_diffrn_reflns_limit_l_min -28
_diffrn_reflns_number 133933
_diffrn_reflns_point_group_measured_fraction_full 0.998
_diffrn_reflns_point_group_measured_fraction_max 0.997
_diffrn_reflns_theta_full 25.242
_diffrn_reflns_theta_max 32.153
_diffrn_reflns_theta_min 2.573
_diffrn_standards_decay_% 0
_diffrn_standards_interval_count 0
_diffrn_standards_interval_time 0
_diffrn_standards_number 0
_exptl_absorpt_coefficient_mu 4.701
_exptl_absorpt_correction_T_max 0.7465
_exptl_absorpt_correction_T_min 0.5764
_exptl_absorpt_correction_type multi-scan
_exptl_absorpt_process_details 'SADABS(Bruker AXS Inc.)'
_exptl_crystal_colour colourless
_exptl_crystal_density_diffrn 1.521
_exptl_crystal_description plate
_exptl_crystal_F_000 1464
_exptl_crystal_size_max 0.2
_exptl_crystal_size_mid 0.1
_exptl_crystal_size_min 0.04
_refine_diff_density_max 0.789
_refine_diff_density_min -0.582
_refine_diff_density_rms 0.073
_refine_ls_abs_structure_details
;
 Flack x determined using 4242 quotients [(I+)-(I-)]/[(I+)+(I-)]
 (Parsons, Flack and Wagner, Acta Cryst. B69 (2013) 249-259).
;
_refine_ls_abs_structure_Flack -0.0143(19)
_refine_ls_extinction_method none
_refine_ls_goodness_of_fit_ref 1.036
_refine_ls_hydrogen_treatment constr
_refine_ls_matrix_type full
_refine_ls_number_parameters 496
_refine_ls_number_reflns 11292
_refine_ls_number_restraints 560
_refine_ls_restrained_S_all 1.034
_refine_ls_R_factor_all 0.0295
_refine_ls_R_factor_gt 0.0228
_refine_ls_shift/su_max 0.009
_refine_ls_shift/su_mean 0
_refine_ls_structure_factor_coef Fsqd
_refine_ls_weighting_details 'w=1/[\s^2^(Fo^2^)+(0.0188P)^2^+0.7474P] where P=(Fo^2^+2Fc^2^)/3'
_refine_ls_weighting_scheme calc
_refine_ls_wR_factor_gt 0.0424
_refine_ls_wR_factor_ref 0.0443
_reflns_Friedel_coverage 0.813
_reflns_Friedel_fraction_full 1
_reflns_Friedel_fraction_max 0.997
_reflns_number_gt 10221
_reflns_number_total 11292
_reflns_threshold_expression 'I > 2\s(I)'
_cod_data_source_file d5cc05744b2.cif
_cod_data_source_block DV689
_cod_database_code 7135199
_shelx_shelxl_version_number 2018/3

loop_
_symmetry_equiv_pos_as_xyz
'x, y, z'
'-x+1/2, -y, z+1/2'
'-x, y+1/2, -z+1/2'
'x+1/2, -y+1/2, -z'

loop_
_atom_site_label
_atom_site_type_symbol
_atom_site_fract_x
_atom_site_fract_y
_atom_site_fract_z
_atom_site_U_iso_or_equiv
_atom_site_adp_type
_atom_site_occupancy
_atom_site_site_symmetry_order
_atom_site_calc_flag
_atom_site_refinement_flags_posn
_atom_site_refinement_flags_adp
_atom_site_refinement_flags_occupancy
_atom_site_disorder_assembly
_atom_site_disorder_group
C1 C 0.5712(3) 0.59430(18) 0.53361(16) 0.0229(6) Uani 1 1 d . . . . .
C2 C 0.5413(3) 0.5332(2) 0.60373(17) 0.0277(7) Uani 1 1 d D . . . .
P2 P 0.46202(8) 0.43279(5) 0.57973(4) 0.02900(17) Uani 1 1 d D . . . .
N3 N 0.544(2) 0.3727(11) 0.6345(9) 0.0424(14) Uani 0.490(18) 1 d D U P A 1
N4 N 0.3277(12) 0.4347(15) 0.6306(11) 0.0367(14) Uani 0.490(18) 1 d D U P A 1
C11 C 0.4896(15) 0.3781(10) 0.7074(8) 0.0411(17) Uani 0.490(18) 1 d D U P A 1
H11A H 0.530595 0.422574 0.733897 0.049 Uiso 0.490(18) 1 calc R U P A 1
H11B H 0.505146 0.327767 0.733743 0.049 Uiso 0.490(18) 1 calc R U P A 1
C12 C 0.3455(14) 0.3925(11) 0.6983(8) 0.0410(17) Uani 0.490(18) 1 d D U P A 1
H12A H 0.297621 0.341109 0.697551 0.049 Uiso 0.490(18) 1 calc R U P A 1
H12B H 0.311574 0.425144 0.73815 0.049 Uiso 0.490(18) 1 calc R U P A 1
C13 C 0.6182(15) 0.3044(9) 0.6113(11) 0.0464(17) Uani 0.490(18) 1 d D U P A 1
H13 H 0.642521 0.314599 0.560568 0.056 Uiso 0.490(18) 1 calc R U P A 1
C14 C 0.7464(13) 0.3044(10) 0.6538(7) 0.062(3) Uani 0.490(18) 1 d D U P A 1
H14A H 0.786521 0.357475 0.651244 0.094 Uiso 0.490(18) 1 calc R U P A 1
H14B H 0.806344 0.264781 0.633587 0.094 Uiso 0.490(18) 1 calc R U P A 1
H14C H 0.728097 0.291025 0.70355 0.094 Uiso 0.490(18) 1 calc R U P A 1
C15 C 0.5514(18) 0.2237(8) 0.6129(9) 0.063(3) Uani 0.490(18) 1 d D U P A 1
H15A H 0.501708 0.218209 0.657215 0.095 Uiso 0.490(18) 1 calc R U P A 1
H15B H 0.617454 0.181351 0.610229 0.095 Uiso 0.490(18) 1 calc R U P A 1
H15C H 0.491851 0.219176 0.572208 0.095 Uiso 0.490(18) 1 calc R U P A 1
C16 C 0.1971(15) 0.4469(12) 0.6003(9) 0.0379(17) Uani 0.490(18) 1 d D U P A 1
H16 H 0.207871 0.479918 0.556325 0.046 Uiso 0.490(18) 1 calc R U P A 1
C17 C 0.1155(16) 0.4947(10) 0.6517(10) 0.047(3) Uani 0.490(18) 1 d D U P A 1
H17A H 0.085811 0.460021 0.690456 0.07 Uiso 0.490(18) 1 calc R U P A 1
H17B H 0.039482 0.516771 0.626732 0.07 Uiso 0.490(18) 1 calc R U P A 1
H17C H 0.168134 0.53838 0.671249 0.07 Uiso 0.490(18) 1 calc R U P A 1
C18 C 0.1296(17) 0.3699(11) 0.5785(8) 0.052(3) Uani 0.490(18) 1 d D U P A 1
H18A H 0.195279 0.331037 0.562946 0.078 Uiso 0.490(18) 1 calc R U P A 1
H18B H 0.068922 0.380767 0.539262 0.078 Uiso 0.490(18) 1 calc R U P A 1
H18C H 0.081065 0.34832 0.619108 0.078 Uiso 0.490(18) 1 calc R U P A 1
N3' N 0.540(2) 0.3707(10) 0.6354(9) 0.0421(14) Uani 0.510(18) 1 d D U P A 2
N4' N 0.3231(12) 0.4365(15) 0.6278(10) 0.0367(13) Uani 0.510(18) 1 d D U P A 2
C11' C 0.4685(14) 0.3664(9) 0.7043(8) 0.0417(17) Uani 0.510(18) 1 d D U P A 2
H11C H 0.505909 0.405281 0.738346 0.05 Uiso 0.510(18) 1 calc R U P A 2
H11D H 0.477286 0.312245 0.72497 0.05 Uiso 0.510(18) 1 calc R U P A 2
C12' C 0.3259(14) 0.3851(11) 0.6913(8) 0.0402(16) Uani 0.510(18) 1 d D U P A 2
H12C H 0.275668 0.335408 0.68291 0.048 Uiso 0.510(18) 1 calc R U P A 2
H12D H 0.287711 0.413192 0.732778 0.048 Uiso 0.510(18) 1 calc R U P A 2
C13' C 0.5983(14) 0.2969(8) 0.6077(10) 0.0458(17) Uani 0.510(18) 1 d D U P A 2
H13' H 0.628021 0.307584 0.557839 0.055 Uiso 0.510(18) 1 calc R U P A 2
C14' C 0.7159(15) 0.2685(9) 0.6498(8) 0.067(3) Uani 0.510(18) 1 d D U P A 2
H14D H 0.795955 0.279684 0.622962 0.1 Uiso 0.510(18) 1 calc R U P A 2
H14E H 0.708699 0.210916 0.658212 0.1 Uiso 0.510(18) 1 calc R U P A 2
H14F H 0.718931 0.296564 0.69557 0.1 Uiso 0.510(18) 1 calc R U P A 2
C15' C 0.4917(16) 0.2321(7) 0.6045(7) 0.058(3) Uani 0.510(18) 1 d D U P A 2
H15D H 0.462908 0.219094 0.652854 0.087 Uiso 0.510(18) 1 calc R U P A 2
H15E H 0.527186 0.184066 0.581742 0.087 Uiso 0.510(18) 1 calc R U P A 2
H15F H 0.417207 0.251823 0.576789 0.087 Uiso 0.510(18) 1 calc R U P A 2
C16' C 0.1976(14) 0.4475(12) 0.5900(8) 0.0353(16) Uani 0.510(18) 1 d D U P A 2
H16' H 0.213087 0.487439 0.551381 0.042 Uiso 0.510(18) 1 calc R U P A 2
C17' C 0.0922(15) 0.4812(11) 0.6378(9) 0.048(3) Uani 0.510(18) 1 d D U P A 2
H17D H 0.076682 0.444417 0.677554 0.072 Uiso 0.510(18) 1 calc R U P A 2
H17E H 0.011249 0.487805 0.610535 0.072 Uiso 0.510(18) 1 calc R U P A 2
H17F H 0.120297 0.533071 0.656416 0.072 Uiso 0.510(18) 1 calc R U P A 2
C18' C 0.1487(17) 0.3719(10) 0.5547(8) 0.052(3) Uani 0.510(18) 1 d D U P A 2
H18D H 0.213634 0.35313 0.520235 0.079 Uiso 0.510(18) 1 calc R U P A 2
H18E H 0.066054 0.382914 0.530189 0.079 Uiso 0.510(18) 1 calc R U P A 2
H18F H 0.134596 0.33067 0.590977 0.079 Uiso 0.510(18) 1 calc R U P A 2
C3 C 0.7058(4) 0.5984(2) 0.3526(2) 0.0430(9) Uani 1 1 d . . . . .
H3A H 0.78299 0.633459 0.358592 0.052 Uiso 1 1 calc R U . . .
H3B H 0.687296 0.59274 0.30113 0.052 Uiso 1 1 calc R U . . .
C4 C 0.7306(4) 0.5172(2) 0.3861(2) 0.0400(9) Uani 1 1 d . . . . .
H4A H 0.761996 0.479266 0.349476 0.048 Uiso 1 1 calc R U . . .
H4B H 0.798527 0.521797 0.42342 0.048 Uiso 1 1 calc R U . . .
C5 C 0.5325(3) 0.7067(2) 0.36442(18) 0.0288(7) Uani 1 1 d . . . . .
H5 H 0.459116 0.719866 0.397614 0.035 Uiso 1 1 calc R U . . .
C6 C 0.4738(4) 0.6975(3) 0.2903(2) 0.0408(9) Uani 1 1 d . . . . .
H6A H 0.543453 0.685199 0.256206 0.061 Uiso 1 1 calc R U . . .
H6B H 0.430695 0.747429 0.276508 0.061 Uiso 1 1 calc R U . . .
H6C H 0.40968 0.654074 0.290629 0.061 Uiso 1 1 calc R U . . .
C7 C 0.6299(4) 0.7754(2) 0.3680(3) 0.0526(12) Uani 1 1 d . . . . .
H7A H 0.660982 0.78153 0.417033 0.079 Uiso 1 1 calc R U . . .
H7B H 0.587126 0.824816 0.352605 0.079 Uiso 1 1 calc R U . . .
H7C H 0.704181 0.763958 0.336674 0.079 Uiso 1 1 calc R U . . .
C8 C 0.5418(5) 0.4172(2) 0.3868(2) 0.0446(10) Uani 1 1 d . . . . .
H8 H 0.460754 0.407144 0.415254 0.053 Uiso 1 1 calc R U . . .
C9 C 0.4996(6) 0.4305(3) 0.3095(2) 0.0619(13) Uani 1 1 d . . . . .
H9A H 0.444002 0.478053 0.306712 0.093 Uiso 1 1 calc R U . . .
H9B H 0.450482 0.383871 0.292762 0.093 Uiso 1 1 calc R U . . .
H9C H 0.577161 0.438032 0.279685 0.093 Uiso 1 1 calc R U . . .
C10 C 0.6272(7) 0.3447(3) 0.3940(3) 0.0768(19) Uani 1 1 d . . . . .
H10A H 0.697047 0.346732 0.358334 0.115 Uiso 1 1 calc R U . . .
H10B H 0.574592 0.296464 0.38672 0.115 Uiso 1 1 calc R U . . .
H10C H 0.66587 0.343506 0.441758 0.115 Uiso 1 1 calc R U . . .
Au1 Au 0.29524(2) 0.55966(2) 0.43012(2) 0.02786(3) Uani 1 1 d D . . . .
F1 F 0.0551(8) 0.5076(7) 0.3613(4) 0.076(3) Uani 0.44 1 d D U P B 1
C19 C 0.0958(6) 0.5571(6) 0.4146(4) 0.055(3) Uani 0.44 1 d D U P B 1
H19 H 0.071015 0.6122 0.399291 0.066 Uiso 0.44 1 calc R U P B 1
F2 F 0.0237(8) 0.5418(8) 0.4742(4) 0.068(3) Uani 0.44 1 d D U P B 1
F1' F 0.0410(7) 0.5771(9) 0.3625(6) 0.075(3) Uani 0.27 1 d D U P B 2
C19' C 0.0940(6) 0.5564(6) 0.4266(5) 0.066(3) Uani 0.27 1 d D U P B 2
H19' H 0.063575 0.597961 0.461078 0.079 Uiso 0.27 1 calc R U P B 2
F2' F 0.0390(9) 0.4865(8) 0.4487(8) 0.077(3) Uani 0.27 1 d D U P B 2
F1" F 0.0547(13) 0.4823(7) 0.3902(7) 0.065(3) Uani 0.29 1 d D U P B 3
C19" C 0.0949(9) 0.5569(7) 0.4098(7) 0.051(3) Uani 0.29 1 d D U P B 3
H19" H 0.074032 0.595475 0.370767 0.061 Uiso 0.29 1 calc R U P B 3
F2" F 0.0295(16) 0.5788(9) 0.4700(8) 0.066(4) Uani 0.29 1 d D U P B 3
B1 B 0.4459(4) 0.6160(2) 0.59230(19) 0.0274(7) Uani 1 1 d . . . . .
H1 H 0.339573 0.612872 0.578215 0.033 Uiso 1 1 calc R U . . .
B2 B 0.5510(4) 0.6913(2) 0.5578(2) 0.0304(8) Uani 1 1 d . . . . .
H2 H 0.513512 0.739087 0.52145 0.037 Uiso 1 1 calc R U . . .
B3 B 0.5117(4) 0.6894(3) 0.6493(2) 0.0373(9) Uani 1 1 d . . . . .
H3 H 0.44854 0.736635 0.673897 0.045 Uiso 1 1 calc R U . . .
B4 B 0.5030(5) 0.5885(3) 0.6781(2) 0.0385(10) Uani 1 1 d . . . . .
H4 H 0.435177 0.568218 0.721227 0.046 Uiso 1 1 calc R U . . .
B5 B 0.7108(4) 0.6486(2) 0.5470(2) 0.0318(7) Uani 1 1 d . . . . .
H5A H 0.779305 0.667924 0.503747 0.038 Uiso 1 1 calc R U . . .
B6 B 0.6758(4) 0.7097(3) 0.6218(3) 0.0398(10) Uani 1 1 d . . . . .
H6 H 0.721515 0.770048 0.628246 0.048 Uiso 1 1 calc R U . . .
B7 B 0.6461(5) 0.6464(3) 0.6957(2) 0.0422(11) Uani 1 1 d . . . . .
H7 H 0.672433 0.665067 0.751102 0.051 Uiso 1 1 calc R U . . .
B8 B 0.6617(4) 0.5460(3) 0.6665(2) 0.0397(10) Uani 1 1 d . . . . .
H8A H 0.698362 0.49745 0.702278 0.048 Uiso 1 1 calc R U . . .
B9 B 0.6995(4) 0.5467(2) 0.5745(2) 0.0302(7) Uani 1 1 d . . . . .
H9 H 0.758731 0.498315 0.548921 0.036 Uiso 1 1 calc R U . . .
B10 B 0.7665(4) 0.6201(3) 0.6324(2) 0.0404(10) Uani 1 1 d . . . . .
H10 H 0.873136 0.620945 0.646043 0.048 Uiso 1 1 calc R U . . .
N1 N 0.5922(3) 0.63195(17) 0.38976(15) 0.0271(6) Uani 1 1 d . . . . .
N2 N 0.6069(3) 0.48777(16) 0.41765(15) 0.0302(6) Uani 1 1 d . . . . .
P1 P 0.51711(7) 0.56631(5) 0.44086(4) 0.02062(14) Uani 1 1 d . . . . .

loop_
_atom_site_aniso_label
_atom_site_aniso_U_11
_atom_site_aniso_U_22
_atom_site_aniso_U_33
_atom_site_aniso_U_23
_atom_site_aniso_U_13
_atom_site_aniso_U_12
C1 0.0207(14) 0.0228(14) 0.0251(14) -0.0001(11) -0.0005(11) 0.0029(11)
C2 0.0298(16) 0.0295(16) 0.0238(14) -0.0004(12) -0.0017(12) 0.0021(13)
P2 0.0378(4) 0.0278(4) 0.0214(4) 0.0025(3) 0.0021(3) 0.0012(3)
N3 0.058(3) 0.039(3) 0.030(2) 0.010(2) 0.005(2) 0.013(2)
N4 0.039(2) 0.041(3) 0.030(3) 0.007(2) 0.006(2) -0.002(2)
C11 0.054(3) 0.042(3) 0.028(2) 0.013(3) 0.003(3) 0.004(3)
C12 0.050(3) 0.044(3) 0.028(3) 0.008(3) 0.006(3) -0.004(3)
C13 0.058(4) 0.042(3) 0.039(3) 0.007(3) 0.003(3) 0.013(3)
C14 0.062(5) 0.064(6) 0.062(5) 0.004(6) -0.012(4) 0.022(5)
C15 0.074(6) 0.047(4) 0.068(5) 0.002(4) -0.001(6) 0.002(5)
C16 0.039(3) 0.036(3) 0.039(4) 0.005(3) 0.005(3) -0.005(3)
C17 0.048(6) 0.038(5) 0.055(7) -0.003(4) 0.002(5) 0.009(4)
C18 0.054(5) 0.051(4) 0.052(7) -0.003(5) 0.002(5) -0.015(4)
N3' 0.058(3) 0.039(3) 0.030(2) 0.010(2) 0.005(2) 0.014(2)
N4' 0.041(2) 0.041(2) 0.029(2) 0.008(2) 0.007(2) -0.002(2)
C11' 0.056(3) 0.043(3) 0.026(2) 0.010(3) 0.004(3) 0.003(3)
C12' 0.049(3) 0.044(3) 0.027(3) 0.006(2) 0.006(3) -0.001(3)
C13' 0.058(4) 0.041(3) 0.039(3) 0.008(3) 0.005(3) 0.016(3)
C14' 0.069(5) 0.059(6) 0.072(5) 0.011(5) -0.006(5) 0.020(5)
C15' 0.074(6) 0.036(4) 0.063(5) 0.001(4) 0.007(5) 0.007(5)
C16' 0.037(3) 0.036(3) 0.032(3) 0.003(3) 0.005(3) -0.005(3)
C17' 0.048(5) 0.047(6) 0.048(6) -0.005(4) 0.002(4) 0.001(5)
C18' 0.055(5) 0.049(4) 0.053(6) -0.005(5) 0.000(5) -0.013(4)
C3 0.0289(16) 0.050(2) 0.050(2) 0.0131(17) 0.0170(19) 0.0091(19)
C4 0.029(2) 0.045(2) 0.046(2) 0.0013(17) 0.0106(16) 0.0136(15)
C5 0.0238(15) 0.0254(16) 0.0374(17) 0.0078(13) -0.0004(13) 0.0009(12)
C6 0.038(2) 0.050(2) 0.0340(18) 0.0094(17) 0.0023(16) 0.0087(17)
C7 0.039(2) 0.033(2) 0.085(3) 0.019(2) -0.004(2) -0.0085(17)
C8 0.074(3) 0.0270(18) 0.0328(18) -0.0056(14) 0.0135(19) -0.0014(17)
C9 0.091(4) 0.061(3) 0.034(2) -0.016(2) -0.001(2) -0.001(3)
C10 0.146(6) 0.035(2) 0.050(3) 0.002(2) 0.027(3) 0.032(3)
Au1 0.02083(5) 0.03339(6) 0.02934(5) 0.00391(6) -0.00371(5) -0.00491(6)
F1 0.051(4) 0.126(7) 0.050(4) -0.005(5) -0.021(4) -0.023(5)
C19 0.037(5) 0.081(5) 0.048(5) 0.011(5) -0.011(4) -0.012(5)
F2 0.029(4) 0.120(8) 0.054(4) 0.014(5) 0.000(3) -0.014(6)
F1' 0.036(5) 0.125(9) 0.063(6) 0.038(6) -0.023(4) -0.016(6)
C19' 0.046(6) 0.088(6) 0.063(6) 0.014(7) -0.015(6) -0.014(6)
F2' 0.042(5) 0.094(7) 0.096(8) 0.046(6) -0.023(6) -0.026(5)
F1" 0.038(5) 0.087(7) 0.069(7) -0.008(6) -0.018(6) -0.025(5)
C19" 0.029(6) 0.081(6) 0.043(6) 0.009(6) -0.013(5) -0.014(6)
F2" 0.027(5) 0.097(9) 0.075(7) -0.014(7) 0.013(5) -0.006(6)
B1 0.0263(17) 0.0292(18) 0.0267(16) -0.0065(14) 0.0001(13) 0.0009(14)
B2 0.0244(16) 0.0237(17) 0.043(2) -0.0052(15) -0.0062(15) 0.0027(13)
B3 0.035(2) 0.039(2) 0.038(2) -0.0187(18) -0.0099(17) 0.0057(18)
B4 0.042(2) 0.047(2) 0.0260(18) -0.0088(16) -0.0037(17) 0.004(2)
B5 0.0195(15) 0.0324(18) 0.0434(19) -0.0053(14) -0.0069(16) -0.0007(16)
B6 0.032(2) 0.038(2) 0.050(2) -0.0148(19) -0.0131(17) 0.0009(16)
B7 0.044(2) 0.048(3) 0.035(2) -0.0144(19) -0.0161(18) 0.006(2)
B8 0.042(2) 0.047(3) 0.0302(18) -0.0056(18) -0.0132(16) 0.0073(19)
B9 0.0253(14) 0.0311(18) 0.0340(16) -0.0011(15) -0.0062(16) 0.0050(15)
B10 0.029(2) 0.044(2) 0.048(2) -0.0113(19) -0.0178(18) 0.0041(17)
N1 0.0216(13) 0.0296(14) 0.0302(13) 0.0063(11) 0.0054(11) 0.0028(11)
N2 0.0339(15) 0.0282(13) 0.0286(14) -0.0018(11) 0.0034(12) 0.0088(11)
P1 0.0196(3) 0.0196(3) 0.0226(3) 0.0006(3) 0.0006(3) 0.0012(3)

loop_
_atom_type_symbol
_atom_type_description
_atom_type_scat_dispersion_real
_atom_type_scat_dispersion_imag
_atom_type_scat_source
C C 0.0033 0.0016 'International Tables Vol C Tables 4.2.6.8 and 6.1.1.4'
H H 0 0 'International Tables Vol C Tables 4.2.6.8 and 6.1.1.4'
B B 0.0013 0.0007 'International Tables Vol C Tables 4.2.6.8 and 6.1.1.4'
N N 0.0061 0.0033 'International Tables Vol C Tables 4.2.6.8 and 6.1.1.4'
F F 0.0171 0.0103 'International Tables Vol C Tables 4.2.6.8 and 6.1.1.4'
P P 0.1023 0.0942 'International Tables Vol C Tables 4.2.6.8 and 6.1.1.4'
Au Au -2.0133 8.8022 'International Tables Vol C Tables 4.2.6.8 and 6.1.1.4'

loop_
_geom_angle_atom_site_label_1
_geom_angle_atom_site_label_2
_geom_angle_atom_site_label_3
_geom_angle
_geom_angle_site_symmetry_1
_geom_angle_site_symmetry_3
_geom_angle_publ_flag
C2 C1 B2 110.3(2) . . ?
C2 C1 B5 110.9(2) . . ?
B2 C1 B5 63.5(2) . . ?
C2 C1 B9 60.7(2) . . ?
B2 C1 B9 114.6(2) . . ?
B5 C1 B9 62.8(2) . . ?
C2 C1 B1 59.9(2) . . ?
B2 C1 B1 62.5(2) . . ?
B5 C1 B1 114.4(3) . . ?
B9 C1 B1 112.3(2) . . ?
C2 C1 P1 121.0(2) . . ?
B2 C1 P1 116.7(2) . . ?
B5 C1 P1 120.8(2) . . ?
B9 C1 P1 121.5(2) . . ?
B1 C1 P1 115.1(2) . . ?
C1 C2 B1 61.03(19) . . ?
C1 C2 B8 109.2(3) . . ?
B1 C2 B8 113.2(3) . . ?
C1 C2 B4 110.3(3) . . ?
B1 C2 B4 62.3(2) . . ?
B8 C2 B4 62.5(2) . . ?
C1 C2 B9 60.28(19) . . ?
B1 C2 B9 112.9(3) . . ?
B8 C2 B9 61.9(2) . . ?
B4 C2 B9 113.7(3) . . ?
C1 C2 P2 115.0(2) . . ?
B1 C2 P2 116.1(2) . . ?
B8 C2 P2 125.0(2) . . ?
B4 C2 P2 124.4(3) . . ?
B9 C2 P2 115.9(2) . . ?
N3 P2 N4 94.2(8) . . ?
N3' P2 N4' 95.1(8) . . ?
N3 P2 C2 99.8(9) . . ?
N4 P2 C2 101.3(10) . . ?
N3' P2 C2 101.4(8) . . ?
N4' P2 C2 101.4(9) . . ?
C13 N3 C11 121.7(12) . . ?
C13 N3 P2 123.9(13) . . ?
C11 N3 P2 110.1(9) . . ?
C16 N4 C12 121.1(11) . . ?
C16 N4 P2 121.9(12) . . ?
C12 N4 P2 112.6(10) . . ?
N3 C11 C12 105.9(11) . . ?
N3 C11 H11A 110.5 . . ?
C12 C11 H11A 110.5 . . ?
N3 C11 H11B 110.5 . . ?
C12 C11 H11B 110.5 . . ?
H11A C11 H11B 108.7 . . ?
N4 C12 C11 107.3(10) . . ?
N4 C12 H12A 110.3 . . ?
C11 C12 H12A 110.3 . . ?
N4 C12 H12B 110.3 . . ?
C11 C12 H12B 110.3 . . ?
H12A C12 H12B 108.5 . . ?
N3 C13 C15 117.8(14) . . ?
N3 C13 C14 106.9(12) . . ?
C15 C13 C14 112.1(11) . . ?
N3 C13 H13 106.5 . . ?
C15 C13 H13 106.5 . . ?
C14 C13 H13 106.5 . . ?
C13 C14 H14A 109.5 . . ?
C13 C14 H14B 109.5 . . ?
H14A C14 H14B 109.5 . . ?
C13 C14 H14C 109.5 . . ?
H14A C14 H14C 109.5 . . ?
H14B C14 H14C 109.5 . . ?
C13 C15 H15A 109.5 . . ?
C13 C15 H15B 109.5 . . ?
H15A C15 H15B 109.5 . . ?
C13 C15 H15C 109.5 . . ?
H15A C15 H15C 109.5 . . ?
H15B C15 H15C 109.5 . . ?
N4 C16 C17 109.2(12) . . ?
N4 C16 C18 113.6(15) . . ?
C17 C16 C18 111.9(12) . . ?
N4 C16 H16 107.3 . . ?
C17 C16 H16 107.3 . . ?
C18 C16 H16 107.3 . . ?
C16 C17 H17A 109.5 . . ?
C16 C17 H17B 109.5 . . ?
H17A C17 H17B 109.5 . . ?
C16 C17 H17C 109.5 . . ?
H17A C17 H17C 109.5 . . ?
H17B C17 H17C 109.5 . . ?
C16 C18 H18A 109.5 . . ?
C16 C18 H18B 109.5 . . ?
H18A C18 H18B 109.5 . . ?
C16 C18 H18C 109.5 . . ?
H18A C18 H18C 109.5 . . ?
H18B C18 H18C 109.5 . . ?
C13' N3' C11' 117.9(13) . . ?
C13' N3' P2 119.7(12) . . ?
C11' N3' P2 110.0(9) . . ?
C12' N4' C16' 118.6(12) . . ?
C12' N4' P2 113.4(10) . . ?
C16' N4' P2 118.7(12) . . ?
N3' C11' C12' 108.8(10) . . ?
N3' C11' H11C 109.9 . . ?
C12' C11' H11C 109.9 . . ?
N3' C11' H11D 109.9 . . ?
C12' C11' H11D 109.9 . . ?
H11C C11' H11D 108.3 . . ?
N4' C12' C11' 105.7(9) . . ?
N4' C12' H12C 110.6 . . ?
C11' C12' H12C 110.6 . . ?
N4' C12' H12D 110.6 . . ?
C11' C12' H12D 110.6 . . ?
H12C C12' H12D 108.7 . . ?
N3' C13' C14' 113.7(12) . . ?
N3' C13' C15' 108.5(13) . . ?
C14' C13' C15' 111.1(11) . . ?
N3' C13' H13' 107.7 . . ?
C14' C13' H13' 107.7 . . ?
C15' C13' H13' 107.7 . . ?
C13' C14' H14D 109.5 . . ?
C13' C14' H14E 109.5 . . ?
H14D C14' H14E 109.5 . . ?
C13' C14' H14F 109.5 . . ?
H14D C14' H14F 109.5 . . ?
H14E C14' H14F 109.5 . . ?
C13' C15' H15D 109.5 . . ?
C13' C15' H15E 109.5 . . ?
H15D C15' H15E 109.5 . . ?
C13' C15' H15F 109.5 . . ?
H15D C15' H15F 109.5 . . ?
H15E C15' H15F 109.5 . . ?
N4' C16' C17' 112.3(11) . . ?
N4' C16' C18' 113.2(14) . . ?
C17' C16' C18' 109.6(11) . . ?
N4' C16' H16' 107.1 . . ?
C17' C16' H16' 107.1 . . ?
C18' C16' H16' 107.1 . . ?
C16' C17' H17D 109.5 . . ?
C16' C17' H17E 109.5 . . ?
H17D C17' H17E 109.5 . . ?
C16' C17' H17F 109.5 . . ?
H17D C17' H17F 109.5 . . ?
H17E C17' H17F 109.5 . . ?
C16' C18' H18D 109.5 . . ?
C16' C18' H18E 109.5 . . ?
H18D C18' H18E 109.5 . . ?
C16' C18' H18F 109.5 . . ?
H18D C18' H18F 109.5 . . ?
H18E C18' H18F 109.5 . . ?
N1 C3 C4 106.1(3) . . ?
N1 C3 H3A 110.5 . . ?
C4 C3 H3A 110.5 . . ?
N1 C3 H3B 110.5 . . ?
C4 C3 H3B 110.5 . . ?
H3A C3 H3B 108.7 . . ?
N2 C4 C3 108.7(3) . . ?
N2 C4 H4A 109.9 . . ?
C3 C4 H4A 109.9 . . ?
N2 C4 H4B 109.9 . . ?
C3 C4 H4B 109.9 . . ?
H4A C4 H4B 108.3 . . ?
N1 C5 C7 110.9(3) . . ?
N1 C5 C6 111.9(3) . . ?
C7 C5 C6 112.0(3) . . ?
N1 C5 H5 107.3 . . ?
C7 C5 H5 107.3 . . ?
C6 C5 H5 107.3 . . ?
C5 C6 H6A 109.5 . . ?
C5 C6 H6B 109.5 . . ?
H6A C6 H6B 109.5 . . ?
C5 C6 H6C 109.5 . . ?
H6A C6 H6C 109.5 . . ?
H6B C6 H6C 109.5 . . ?
C5 C7 H7A 109.5 . . ?
C5 C7 H7B 109.5 . . ?
H7A C7 H7B 109.5 . . ?
C5 C7 H7C 109.5 . . ?
H7A C7 H7C 109.5 . . ?
H7B C7 H7C 109.5 . . ?
N2 C8 C10 110.5(4) . . ?
N2 C8 C9 112.5(3) . . ?
C10 C8 C9 111.6(4) . . ?
N2 C8 H8 107.3 . . ?
C10 C8 H8 107.3 . . ?
C9 C8 H8 107.3 . . ?
C8 C9 H9A 109.5 . . ?
C8 C9 H9B 109.5 . . ?
H9A C9 H9B 109.5 . . ?
C8 C9 H9C 109.5 . . ?
H9A C9 H9C 109.5 . . ?
H9B C9 H9C 109.5 . . ?
C8 C10 H10A 109.5 . . ?
C8 C10 H10B 109.5 . . ?
H10A C10 H10B 109.5 . . ?
C8 C10 H10C 109.5 . . ?
H10A C10 H10C 109.5 . . ?
H10B C10 H10C 109.5 . . ?
C19' Au1 P1 176.5(3) . . ?
C19 Au1 P1 176.6(2) . . ?
C19" Au1 P1 174.3(4) . . ?
F1 C19 F2 108.8(6) . . ?
F1 C19 Au1 114.8(5) . . ?
F2 C19 Au1 115.0(6) . . ?
F1 C19 H19 105.8 . . ?
F2 C19 H19 105.8 . . ?
Au1 C19 H19 105.8 . . ?
F1' C19' F2' 108.8(6) . . ?
F1' C19' Au1 114.7(5) . . ?
F2' C19' Au1 115.1(6) . . ?
F1' C19' H19' 105.8 . . ?
F2' C19' H19' 105.8 . . ?
Au1 C19' H19' 105.8 . . ?
F1" C19" F2" 108.8(6) . . ?
F1" C19" Au1 111.4(9) . . ?
F2" C19" Au1 108.9(10) . . ?
F1" C19" H19" 109.2 . . ?
F2" C19" H19" 109.2 . . ?
Au1 C19" H19" 109.2 . . ?
C2 B1 C1 59.11(19) . . ?
C2 B1 B3 105.7(3) . . ?
C1 B1 B3 104.5(3) . . ?
C2 B1 B4 59.1(2) . . ?
C1 B1 B4 106.3(3) . . ?
B3 B1 B4 60.3(2) . . ?
C2 B1 B2 106.0(3) . . ?
C1 B1 B2 57.9(2) . . ?
B3 B1 B2 59.8(2) . . ?
B4 B1 B2 108.4(3) . . ?
C2 B1 H1 123.1 . . ?
C1 B1 H1 124 . . ?
B3 B1 H1 123.1 . . ?
B4 B1 H1 121.5 . . ?
B2 B1 H1 122.2 . . ?
C1 B2 B3 105.7(3) . . ?
C1 B2 B6 105.0(3) . . ?
B3 B2 B6 60.6(2) . . ?
C1 B2 B1 59.5(2) . . ?
B3 B2 B1 59.7(2) . . ?
B6 B2 B1 108.1(3) . . ?
C1 B2 B5 58.54(19) . . ?
B3 B2 B5 108.1(3) . . ?
B6 B2 B5 59.6(2) . . ?
B1 B2 B5 108.0(3) . . ?
C1 B2 H2 124.1 . . ?
B3 B2 H2 121.9 . . ?
B6 B2 H2 122.3 . . ?
B1 B2 H2 121.4 . . ?
B5 B2 H2 121.8 . . ?
B1 B3 B2 60.5(2) . . ?
B1 B3 B4 60.1(2) . . ?
B2 B3 B4 108.9(3) . . ?
B1 B3 B7 108.0(3) . . ?
B2 B3 B7 107.9(3) . . ?
B4 B3 B7 60.3(3) . . ?
B1 B3 B6 108.3(3) . . ?
B2 B3 B6 60.1(2) . . ?
B4 B3 B6 108.4(3) . . ?
B7 B3 B6 59.6(3) . . ?
B1 B3 H3 121.5 . . ?
B2 B3 H3 121.3 . . ?
B4 B3 H3 121.2 . . ?
B7 B3 H3 122 . . ?
B6 B3 H3 121.7 . . ?
C2 B4 B1 58.5(2) . . ?
C2 B4 B3 104.7(3) . . ?
B1 B4 B3 59.6(2) . . ?
C2 B4 B8 58.7(2) . . ?
B1 B4 B8 107.0(3) . . ?
B3 B4 B8 107.3(3) . . ?
C2 B4 B7 104.9(3) . . ?
B1 B4 B7 107.3(3) . . ?
B3 B4 B7 59.9(3) . . ?
B8 B4 B7 59.6(3) . . ?
C2 B4 H4 124.5 . . ?
B1 B4 H4 122.1 . . ?
B3 B4 H4 122.6 . . ?
B8 B4 H4 122.1 . . ?
B7 B4 H4 122.5 . . ?
C1 B5 B10 105.0(3) . . ?
C1 B5 B6 104.7(3) . . ?
B10 B5 B6 60.1(2) . . ?
C1 B5 B9 58.8(2) . . ?
B10 B5 B9 60.0(2) . . ?
B6 B5 B9 107.9(3) . . ?
C1 B5 B2 57.9(2) . . ?
B10 B5 B2 107.3(3) . . ?
B6 B5 B2 59.8(2) . . ?
B9 B5 B2 106.8(3) . . ?
C1 B5 H5A 124.7 . . ?
B10 B5 H5A 122.3 . . ?
B6 B5 H5A 122.2 . . ?
B9 B5 H5A 121.8 . . ?
B2 B5 H5A 122.4 . . ?
B7 B6 B10 59.7(3) . . ?
B7 B6 B5 108.0(3) . . ?
B10 B6 B5 59.8(2) . . ?
B7 B6 B2 107.6(3) . . ?
B10 B6 B2 107.7(3) . . ?
B5 B6 B2 60.6(2) . . ?
B7 B6 B3 60.0(3) . . ?
B10 B6 B3 107.3(3) . . ?
B5 B6 B3 108.0(3) . . ?
B2 B6 B3 59.3(2) . . ?
B7 B6 H6 121.8 . . ?
B10 B6 H6 122.2 . . ?
B5 B6 H6 121.4 . . ?
B2 B6 H6 121.9 . . ?
B3 B6 H6 122.1 . . ?
B10 B7 B6 60.2(3) . . ?
B10 B7 B8 59.6(3) . . ?
B6 B7 B8 108.0(3) . . ?
B10 B7 B3 108.0(3) . . ?
B6 B7 B3 60.5(3) . . ?
B8 B7 B3 107.6(3) . . ?
B10 B7 B4 108.1(3) . . ?
B6 B7 B4 108.7(3) . . ?
B8 B7 B4 60.2(3) . . ?
B3 B7 B4 59.8(3) . . ?
B10 B7 H7 121.8 . . ?
B6 B7 H7 121.2 . . ?
B8 B7 H7 122 . . ?
B3 B7 H7 121.8 . . ?
B4 B7 H7 121.5 . . ?
C2 B8 B10 106.0(3) . . ?
C2 B8 B9 59.2(2) . . ?
B10 B8 B9 60.5(2) . . ?
C2 B8 B7 105.4(3) . . ?
B10 B8 B7 60.0(3) . . ?
B9 B8 B7 108.4(3) . . ?
C2 B8 B4 58.8(2) . . ?
B10 B8 B4 108.5(3) . . ?
B9 B8 B4 108.3(3) . . ?
B7 B8 B4 60.2(3) . . ?
C2 B8 H8A 124.1 . . ?
B10 B8 H8A 121.8 . . ?
B9 B8 H8A 121.2 . . ?
B7 B8 H8A 122.2 . . ?
B4 B8 H8A 121.4 . . ?
C1 B9 C2 59.07(19) . . ?
C1 B9 B8 105.8(3) . . ?
C2 B9 B8 58.9(2) . . ?
C1 B9 B10 104.3(2) . . ?
C2 B9 B10 104.9(3) . . ?
B8 B9 B10 59.4(2) . . ?
C1 B9 B5 58.4(2) . . ?
C2 B9 B5 106.2(3) . . ?
B8 B9 B5 107.6(3) . . ?
B10 B9 B5 59.5(2) . . ?
C1 B9 H9 123.8 . . ?
C2 B9 H9 123.3 . . ?
B8 B9 H9 122.1 . . ?
B10 B9 H9 123.7 . . ?
B5 B9 H9 122.1 . . ?
B8 B10 B7 60.4(3) . . ?
B8 B10 B5 108.9(3) . . ?
B7 B10 B5 108.6(3) . . ?
B8 B10 B6 108.6(3) . . ?
B7 B10 B6 60.1(3) . . ?
B5 B10 B6 60.2(2) . . ?
B8 B10 B9 60.1(2) . . ?
B7 B10 B9 108.4(3) . . ?
B5 B10 B9 60.5(2) . . ?
B6 B10 B9 108.3(3) . . ?
B8 B10 H10 121.2 . . ?
B7 B10 H10 121.4 . . ?
B5 B10 H10 121.2 . . ?
B6 B10 H10 121.6 . . ?
B9 B10 H10 121.5 . . ?
C3 N1 C5 120.0(3) . . ?
C3 N1 P1 113.0(2) . . ?
C5 N1 P1 124.2(2) . . ?
C8 N2 C4 119.6(3) . . ?
C8 N2 P1 119.2(3) . . ?
C4 N2 P1 108.3(2) . . ?
N1 P1 N2 96.76(14) . . ?
N1 P1 C1 103.62(14) . . ?
N2 P1 C1 106.08(14) . . ?
N1 P1 Au1 116.38(10) . . ?
N2 P1 Au1 119.18(11) . . ?
C1 P1 Au1 112.66(10) . . ?

loop_
_geom_bond_atom_site_label_1
_geom_bond_atom_site_label_2
_geom_bond_distance
_geom_bond_site_symmetry_2
_geom_bond_publ_flag
C1 C2 1.696(4) . ?
C1 B2 1.700(5) . ?
C1 B5 1.711(5) . ?
C1 B9 1.717(5) . ?
C1 B1 1.729(5) . ?
C1 P1 1.887(3) . ?
C2 B1 1.709(5) . ?
C2 B8 1.718(5) . ?
C2 B4 1.720(5) . ?
C2 B9 1.723(5) . ?
C2 P2 1.921(3) . ?
P2 N3 1.667(13) . ?
P2 N4 1.674(13) . ?
P2 N3' 1.675(12) . ?
P2 N4' 1.684(12) . ?
N3 C13 1.440(13) . ?
N3 C11 1.480(14) . ?
N4 C16 1.466(13) . ?
N4 C12 1.467(13) . ?
C11 C12 1.503(13) . ?
C11 H11A 0.99 . ?
C11 H11B 0.99 . ?
C12 H12A 0.99 . ?
C12 H12B 0.99 . ?
C13 C15 1.515(15) . ?
C13 C14 1.534(14) . ?
C13 H13 1 . ?
C14 H14A 0.98 . ?
C14 H14B 0.98 . ?
C14 H14C 0.98 . ?
C15 H15A 0.98 . ?
C15 H15B 0.98 . ?
C15 H15C 0.98 . ?
C16 C17 1.506(14) . ?
C16 C18 1.518(15) . ?
C16 H16 1 . ?
C17 H17A 0.98 . ?
C17 H17B 0.98 . ?
C17 H17C 0.98 . ?
C18 H18A 0.98 . ?
C18 H18B 0.98 . ?
C18 H18C 0.98 . ?
N3' C13' 1.469(13) . ?
N3' C11' 1.488(13) . ?
N4' C12' 1.473(13) . ?
N4' C16' 1.478(12) . ?
C11' C12' 1.511(13) . ?
C11' H11C 0.99 . ?
C11' H11D 0.99 . ?
C12' H12C 0.99 . ?
C12' H12D 0.99 . ?
C13' C14' 1.516(14) . ?
C13' C15' 1.540(14) . ?
C13' H13' 1 . ?
C14' H14D 0.98 . ?
C14' H14E 0.98 . ?
C14' H14F 0.98 . ?
C15' H15D 0.98 . ?
C15' H15E 0.98 . ?
C15' H15F 0.98 . ?
C16' C17' 1.513(13) . ?
C16' C18' 1.514(14) . ?
C16' H16' 1 . ?
C17' H17D 0.98 . ?
C17' H17E 0.98 . ?
C17' H17F 0.98 . ?
C18' H18D 0.98 . ?
C18' H18E 0.98 . ?
C18' H18F 0.98 . ?
C3 N1 1.467(5) . ?
C3 C4 1.520(5) . ?
C3 H3A 0.99 . ?
C3 H3B 0.99 . ?
C4 N2 1.482(5) . ?
C4 H4A 0.99 . ?
C4 H4B 0.99 . ?
C5 N1 1.472(4) . ?
C5 C7 1.523(5) . ?
C5 C6 1.523(5) . ?
C5 H5 1 . ?
C6 H6A 0.98 . ?
C6 H6B 0.98 . ?
C6 H6C 0.98 . ?
C7 H7A 0.98 . ?
C7 H7B 0.98 . ?
C7 H7C 0.98 . ?
C8 N2 1.476(5) . ?
C8 C10 1.502(6) . ?
C8 C9 1.530(6) . ?
C8 H8 1 . ?
C9 H9A 0.98 . ?
C9 H9B 0.98 . ?
C9 H9C 0.98 . ?
C10 H10A 0.98 . ?
C10 H10B 0.98 . ?
C10 H10C 0.98 . ?
Au1 C19' 2.060(6) . ?
Au1 C19 2.060(6) . ?
Au1 C19" 2.085(10) . ?
Au1 P1 2.2803(8) . ?
F1 C19 1.364(5) . ?
C19 F2 1.365(5) . ?
C19 H19 1 . ?
F1' C19' 1.364(5) . ?
C19' F2' 1.365(5) . ?
C19' H19' 1 . ?
F1" C19" 1.365(5) . ?
C19" F2" 1.365(5) . ?
C19" H19" 1 . ?
B1 B3 1.765(5) . ?
B1 B4 1.775(6) . ?
B1 B2 1.780(6) . ?
B1 H1 1.12 . ?
B2 B3 1.766(6) . ?
B2 B6 1.780(5) . ?
B2 B5 1.795(6) . ?
B2 H2 1.12 . ?
B3 B4 1.777(7) . ?
B3 B7 1.780(6) . ?
B3 B6 1.788(6) . ?
B3 H3 1.12 . ?
B4 B8 1.784(6) . ?
B4 B7 1.786(7) . ?
B4 H4 1.12 . ?
B5 B10 1.769(6) . ?
B5 B6 1.776(6) . ?
B5 B9 1.786(5) . ?
B5 H5A 1.12 . ?
B6 B7 1.773(7) . ?
B6 B10 1.775(6) . ?
B6 H6 1.12 . ?
B7 B10 1.767(7) . ?
B7 B8 1.775(7) . ?
B7 H7 1.12 . ?
B8 B10 1.760(7) . ?
B8 B9 1.771(6) . ?
B8 H8A 1.12 . ?
B9 B10 1.779(5) . ?
B9 H9 1.12 . ?
B10 H10 1.12 . ?
N1 P1 1.649(3) . ?
N2 P1 1.662(3) . ?
